data_2006390
loop_
_publ_author_name
'Damas, Ana M.'
'Roleira, Fernanda F.'
'Pinto, Madalena M. M.'

_publ_section_title
;
 2-[2-(Hydroxyethyl)phenoxy]benzoic Acid
;
_journal_issue 8
_journal_name_full 'Acta Crystallographica Section C'
_journal_page_first 1143
_journal_page_last 1145
_journal_paper_doi 10.1107/S0108270197004344
_journal_volume 53
_journal_year 1997
_chemical_formula_moiety 'C15 H14 O4'
_chemical_formula_sum 'C15 H14 O4'
_chemical_formula_weight 258.26
_space_group_IT_number 2
_symmetry_cell_setting triclinic
_symmetry_space_group_name_Hall '-P 1'
_symmetry_space_group_name_H-M 'P -1'
_audit_creation_method SHELXL
_cell_angle_alpha 73.30(4)
_cell_angle_beta 81.43(3)
_cell_angle_gamma 88.83(4)
_cell_formula_units_Z 2
_cell_length_a 4.832(2)
_cell_length_b 10.222(6)
_cell_length_c 13.426(6)
_cell_measurement_reflns_used 1100
_cell_measurement_temperature 293(2)
_cell_measurement_theta_max 23.2
_cell_measurement_theta_min 4.8
_cell_volume 627.9(6)
_computing_cell_refinement 'Stoe IPDS software package'
_computing_data_collection 'Stoe IPDS software package'
_computing_data_reduction 'Stoe IPDS software package'
_computing_molecular_graphics
;
ORTEP (Zsolnai & Pritzkow, 1995) and XPMA (Zsolnai, 1996)
;
_computing_publication_material 'SHELXL93 and ORTEP'
_computing_structure_refinement 'SHELXL93 (Sheldrick, 1993)'
_computing_structure_solution 'SHELXS86 (Sheldrick, 1990)'
_diffrn_ambient_temperature 293(2)
_diffrn_measurement_device 'STOE IPDS'
_diffrn_measurement_method 'image plate'
_diffrn_radiation_monochromator graphite
_diffrn_radiation_source 'fine-focus sealed tube'
_diffrn_radiation_type MoK\a
_diffrn_radiation_wavelength 0.71069
_diffrn_reflns_av_R_equivalents 0.0551
_diffrn_reflns_av_sigmaI/netI 0.0382
_diffrn_reflns_limit_h_max 5
_diffrn_reflns_limit_h_min -5
_diffrn_reflns_limit_k_max 13
_diffrn_reflns_limit_k_min -13
_diffrn_reflns_limit_l_max 17
_diffrn_reflns_limit_l_min -17
_diffrn_reflns_number 7464
_diffrn_reflns_theta_max 28.22
_diffrn_reflns_theta_min 5.03
_diffrn_standards_decay_% 0
_diffrn_standards_interval_time 6
_diffrn_standards_number 100
_exptl_absorpt_coefficient_mu 0.099
_exptl_absorpt_correction_type none
_exptl_crystal_colour colourless
_exptl_crystal_density_diffrn 1.366
_exptl_crystal_density_meas ?
_exptl_crystal_description prism
_exptl_crystal_F_000 272
_exptl_crystal_size_max 0.8
_exptl_crystal_size_mid 0.3
_exptl_crystal_size_min 0.2
_refine_diff_density_max 0.145
_refine_diff_density_min -0.139
_refine_ls_extinction_method none
_refine_ls_goodness_of_fit_all 1.031
_refine_ls_goodness_of_fit_obs 1.033
_refine_ls_hydrogen_treatment 'H atoms refined isotropically'
_refine_ls_matrix_type full
_refine_ls_number_parameters 220
_refine_ls_number_reflns 2544
_refine_ls_number_restraints 0
_refine_ls_restrained_S_all 1.144
_refine_ls_restrained_S_obs 1.033
_refine_ls_R_factor_all 0.0632
_refine_ls_R_factor_obs .0389
_refine_ls_shift/esd_max 0.002
_refine_ls_shift/esd_mean 0.000
_refine_ls_structure_factor_coef Fsqd
_refine_ls_weighting_details 'w = 1/[\s^2^(Fo^2^)+(0.0363P)^2^+0.15P] where P = (Fo^2^+2Fc^2^)/3'
_refine_ls_weighting_scheme calc
_refine_ls_wR_factor_all 0.1235
_refine_ls_wR_factor_obs .0932
_reflns_number_observed 1988
_reflns_number_total 2789
_reflns_observed_criterion >2sigma(I)
_cod_data_source_file ha1191.cif
_cod_data_source_block ether
_cod_depositor_comments
;
The following automatic conversions were performed:

'_exptl_crystal_density_meas' value 'not measured' was changed to '?'
- the value is perceived as not measured.

Automatic conversion script
Id: cif_fix_values 3008 2015-01-20 13:52:24Z robertas 

The following automatic conversions were performed:

'_refine_ls_weighting_scheme' value 'calc w =
1/[\s^2^(Fo^2^)+(0.0363P)^2^+0.15P] where P = (Fo^2^+2Fc^2^)/3' was
changed to 'calc'. New tag '_refine_ls_weighting_details' was
created. The value of the new tag was set to 'w =
1/[\s^2^(Fo^2^)+(0.0363P)^2^+0.15P] where P = (Fo^2^+2Fc^2^)/3'.

Automatic conversion script
Id: cif_fix_values 3143 2015-03-26 13:38:13Z robertas 
;
_cod_original_cell_volume 627.9(5)
_cod_database_code 2006390

loop_
_symmetry_equiv_pos_as_xyz
'x, y, z'
'-x, -y, -z'

loop_
_atom_site_aniso_label
_atom_site_aniso_U_11
_atom_site_aniso_U_22
_atom_site_aniso_U_33
_atom_site_aniso_U_12
_atom_site_aniso_U_13
_atom_site_aniso_U_23
O1 .0531(7) .0427(5) .0468(5) .0091(4) -.0115(4) -.0177(4)
O2 .0562(7) .0433(6) .0606(7) .0055(5) .0061(5) -.0108(5)
O3 .0562(8) .0372(6) .0902(9) .0016(5) .0073(6) -.0188(5)
O4 .0481(7) .0409(5) .0577(6) .0013(4) -.0081(5) -.0088(4)
C2 .0464(9) .0362(7) .0468(7) .0040(5) -.0124(6) -.0146(6)
C3 .0555(11) .0460(8) .0569(9) -.0020(7) -.0057(8) -.0110(7)
C4 .0677(12) .0382(8) .0738(11) -.0057(7) -.0122(9) -.0119(7)
C5 .0675(12) .0392(8) .0765(11) .0040(7) -.0157(9) -.0225(8)
C6 .0549(10) .0425(8) .0594(9) .0055(6) -.0095(7) -.0206(7)
C1 .0460(9) .0368(7) .0460(7) .0037(5) -.0120(6) -.0142(6)
C7 .0449(9) .0410(7) .0476(8) .0046(6) -.0089(6) -.0151(6)
C1' .0442(8) .0386(7) .0364(6) -.0048(5) .0005(5) -.0091(5)
C6' .0563(10) .0410(7) .0467(8) -.0024(6) -.0085(7) -.0069(6)
C5' .0684(12) .0532(9) .0462(8) -.0094(7) -.0149(8) -.0042(7)
C4' .0809(13) .0614(10) .0437(8) -.0128(9) -.0069(8) -.0173(7)
C3' .0700(12) .0516(9) .0470(8) -.0014(7) .0019(7) -.0197(7)
C2' .0453(9) .0428(7) .0416(7) -.0016(6) .0037(6) -.0116(6)
C8 .0470(10) .0452(8) .0506(8) .0046(6) .0026(6) -.0138(6)
C9 .0452(9) .0424(8) .0522(8) .0010(6) -.0020(6) -.0080(6)

loop_
_atom_site_label
_atom_site_fract_x
_atom_site_fract_y
_atom_site_fract_z
_atom_site_U_iso_or_equiv
_atom_site_thermal_displace_type
_atom_site_calc_flag
_atom_site_refinement_flags
_atom_site_occupancy
_atom_site_disorder_group
_atom_site_type_symbol
O1 .3352(2) .30986(10) .75662(8) .0462(3) Uani d . 1 . O
O2 -.4105(2) .30628(10) .96657(9) .0559(3) Uani d . 1 . O
HO2 -.4861(2) .23185(10) .99833(9) .084 Uiso calc R 1 . H
O3 -.0899(3) .17571(10) .91005(10) .0631(3) Uani d . 1 . O
O4 .6427(2) -.07489(10) .90811(8) .0500(3) Uani d . 1 . O
HO4 .7548(2) -.01846(10) .91261(8) .075 Uiso calc R 1 . H
C2 .2157(3) .42700(13) .77530(11) .0420(3) Uani d . 1 . C
C3 .3493(4) .5516(2) .72072(14) .0539(4) Uani d . 1 . C
C4 .2492(4) .6704(2) .7402(2) .0605(4) Uani d . 1 . C
C5 .0171(4) .6662(2) .81449(15) .0593(4) Uani d . 1 . C
C6 -.1168(4) .5421(2) .86860(14) .0510(4) Uani d . 1 . C
C1 -.0211(3) .41977(13) .85030(11) .0420(3) Uani d . 1 . C
C7 -.1721(3) .28812(14) .91079(11) .0439(3) Uani d . 1 . C
C1' .2595(3) .26730(13) .67531(10) .0407(3) Uani d . 1 . C
C6' .0796(4) .3388(2) .60868(12) .0491(4) Uani d . 1 . C
C5' .0168(4) .2896(2) .52836(13) .0572(4) Uani d . 1 . C
C4' .1311(4) .1703(2) .51512(13) .0616(5) Uani d . 1 . C
C3' .3081(4) .0994(2) .58289(12) .0561(4) Uani d . 1 . C
C2' .3794(3) .14581(14) .66378(11) .0444(3) Uani d . 1 . C
C8 .5791(3) .0689(2) .73438(12) .0487(4) Uani d . 1 . C
C9 .4397(3) -.0065(2) .84358(12) .0483(4) Uani d . 1 . C
H3 .510(4) .5520(18) .6685(15) .066(5) Uiso d . 1 . H
H4 .344(4) .755(2) .7009(15) .071(5) Uiso d . 1 . H
H5 -.058(4) .753(2) .8273(15) .070(5) Uiso d . 1 . H
H6 -.278(4) .5365(17) .9226(14) .057(5) Uiso d . 1 . H
H6' -.005(4) .4239(19) .6213(14) .063(5) Uiso d . 1 . H
H5' -.112(4) .3392(19) .4837(15) .066(5) Uiso d . 1 . H
H4' .093(5) .133(2) .4586(17) .084(6) Uiso d . 1 . H
H3' .392(4) .014(2) .5735(15) .069(5) Uiso d . 1 . H
H81 .720(4) .1334(18) .7422(13) .057(5) Uiso d . 1 . H
H82 .681(4) -.0013(19) .7036(15) .068(5) Uiso d . 1 . H
H91 .332(4) .0581(17) .8761(14) .056(5) Uiso d . 1 . H
H92 .314(4) -.081(2) .8411(15) .070(5) Uiso d . 1 . H

loop_
_atom_type_symbol
_atom_type_description
_atom_type_scat_dispersion_real
_atom_type_scat_dispersion_imag
_atom_type_scat_source
C C 0.0033 0.0016 'International Tables Vol C Tables 4.2.6.8 and 6.1.1.4'
H H 0.0000 0.0000 'International Tables Vol C Tables 4.2.6.8 and 6.1.1.4'
O O 0.0106 0.0060 'International Tables Vol C Tables 4.2.6.8 and 6.1.1.4'

loop_
_geom_angle_atom_site_label_1
_geom_angle_atom_site_label_2
_geom_angle_atom_site_label_3
_geom_angle
_geom_angle_publ_flag
C1' O1 C2 118.39(11) yes
C7 O2 HO2 109.47(9) ?
C9 O4 HO4 109.47(9) ?
O1 C2 C3 117.63(15) yes
O1 C2 C1 121.38(13) yes
C3 C2 C1 120.90(14) yes
C4 C3 C2 120.2(2) yes
C4 C3 H3 121.8(11) ?
C2 C3 H3 118.0(11) ?
C5 C4 C3 120.2(2) yes
C5 C4 H4 121.4(12) ?
C3 C4 H4 118.4(12) ?
C4 C5 C6 119.7(2) yes
C4 C5 H5 119.8(11) ?
C6 C5 H5 120.5(12) ?
C5 C6 C1 121.6(2) yes
C5 C6 H6 121.0(10) ?
C1 C6 H6 117.3(10) ?
C2 C1 C6 117.49(14) yes
C2 C1 C7 122.79(13) yes
C6 C1 C7 119.72(14) yes
O3 C7 O2 122.27(14) yes
O3 C7 C1 125.03(14) yes
O2 C7 C1 112.70(12) yes
O1 C1' C6' 123.27(13) yes
O1 C1' C2' 115.23(13) yes
C6' C1' C2' 121.50(14) yes
C1' C6' C5' 119.6(2) yes
C1' C6' H6' 118.5(10) ?
C5' C6' H6' 121.9(10) ?
C4' C5' C6' 120.3(2) yes
C4' C5' H5' 121.0(11) ?
C6' C5' H5' 118.7(11) ?
C5' C4' C3' 119.5(2) yes
C5' C4' H4' 122.3(12) ?
C3' C4' H4' 118.3(12) ?
C4' C3' C2' 122.2(2) yes
C4' C3' H3' 119.9(11) ?
C2' C3' H3' 117.9(11) ?
C3' C2' C1' 116.99(15) yes
C3' C2' C8 121.12(14) yes
C1' C2' C8 121.89(13) yes
C2' C8 C9 113.82(14) yes
C2' C8 H81 109.8(10) ?
C9 C8 H81 107.1(10) ?
C2' C8 H82 110.6(11) ?
C9 C8 H82 106.9(11) ?
H81 C8 H82 108.5(16) ?
O4 C9 C8 111.13(14) yes
O4 C9 H91 110.6(10) ?
C8 C9 H91 109.8(10) ?
O4 C9 H92 104.7(11) ?
C8 C9 H92 110.5(11) ?
H91 C9 H92 110.1(16) ?

loop_
_geom_bond_atom_site_label_1
_geom_bond_atom_site_label_2
_geom_bond_site_symmetry_2
_geom_bond_distance
_geom_bond_publ_flag
O1 C1' . 1.383(2) yes
O1 C2 . 1.390(2) yes
O2 C7 . 1.318(2) yes
O2 HO2 . .82 ?
O3 C7 . 1.210(2) yes
O4 C9 . 1.442(2) yes
O4 HO4 . .82 ?
C2 C3 . 1.390(2) yes
C2 C1 . 1.395(2) yes
C3 C4 . 1.378(2) yes
C3 H3 . .96(2) ?
C4 C5 . 1.377(3) yes
C4 H4 . .96(2) ?
C5 C6 . 1.385(3) yes
C5 H5 . 1.01(2) ?
C6 C1 . 1.399(2) yes
C6 H6 . .97(2) ?
C1 C7 . 1.496(2) yes
C1' C6' . 1.386(2) yes
C1' C2' . 1.399(2) yes
C6' C5' . 1.387(2) yes
C6' H6' . 1.00(2) ?
C5' C4' . 1.376(3) yes
C5' H5' . .96(2) ?
C4' C3' . 1.383(3) yes
C4' H4' . .98(2) ?
C3' C2' . 1.392(2) yes
C3' H3' . .99(2) ?
C2' C8 . 1.504(2) yes
C8 C9 . 1.508(2) yes
C8 H81 . .99(2) ?
C8 H82 . 1.01(2) ?
C9 H91 . .99(2) ?
C9 H92 . 1.00(2) ?

loop_
_geom_torsion_atom_site_label_1
_geom_torsion_atom_site_label_2
_geom_torsion_atom_site_label_3
_geom_torsion_atom_site_label_4
_geom_torsion
C1' O1 C2 C3 -88.3(2)
C1' O1 C2 C1 95.2(2)
O1 C2 C3 C4 -176.45(14)
C1 C2 C3 C4 0.1(2)
C2 C3 C4 C5 0.4(3)
C3 C4 C5 C6 -0.7(3)
C4 C5 C6 C1 0.4(3)
O1 C2 C1 C6 176.06(13)
C3 C2 C1 C6 -0.3(2)
O1 C2 C1 C7 -3.7(2)
C3 C2 C1 C7 179.88(14)
C5 C6 C1 C2 0.1(2)
C5 C6 C1 C7 179.88(15)
C2 C1 C7 O3 8.7(2)
C6 C1 C7 O3 -171.1(2)
C2 C1 C7 O2 -171.22(13)
C6 C1 C7 O2 9.0(2)
C2 O1 C1' C6' 2.9(2)
C2 O1 C1' C2' -177.57(12)
O1 C1' C6' C5' 179.35(14)
C2' C1' C6' C5' -0.2(2)
C1' C6' C5' C4' 0.3(3)
C6' C5' C4' C3' 0.3(3)
C5' C4' C3' C2' -1.1(3)
C4' C3' C2' C1' 1.2(2)
C4' C3' C2' C8 -178.2(2)
O1 C1' C2' C3' 179.91(13)
C6' C1' C2' C3' -0.5(2)
O1 C1' C2' C8 -0.8(2)
C6' C1' C2' C8 178.80(14)
C3' C2' C8 C9 -106.6(2)
C1' C2' C8 C9 74.1(2)
C2' C8 C9 O4 -178.43(12)

loop_
_cod_related_entry_id
_cod_related_entry_database
_cod_related_entry_code
1 ChemSpider 21137599
